data_7250533
loop_
_publ_author_name
'Kumari, Lalita'
'Mittal, Rupali'
'Khurana, Mehak'
'Awasthi, Satish Kumar'

_publ_section_title
;
 Synthesis and structural analysis of a ZIF-9/GO composite for green
 catalytic C--C bond formation and N-formylation: a spectroscopic study
;
_journal_issue 24
_journal_name_full 'RSC Advances'
_journal_page_first 19500
_journal_page_last 19514
_journal_paper_doi 10.1039/D5RA02165K
_journal_volume 15
_journal_year 2025
_chemical_formula_moiety 'C13 H10 N2 O2'
_chemical_formula_sum 'C13 H10 N2 O2'
_chemical_formula_weight 226.23
_space_group_crystal_system triclinic
_space_group_IT_number 2
_space_group_name_Hall '-P 1'
_space_group_name_H-M_alt 'P -1'
_atom_sites_solution_hydrogens geom
_atom_sites_solution_primary iterative
_audit_creation_date 2022-12-20
_audit_creation_method
;
Olex2 1.5
(compiled 2022.04.07 svn.rca3783a0 for OlexSys, GUI svn.r6498)
;
_audit_update_record
;
2022-12-26 deposited with the CCDC.	2025-05-22 downloaded from the CCDC.
;
_cell_angle_alpha 104.650(6)
_cell_angle_beta 92.096(7)
_cell_angle_gamma 90.875(7)
_cell_formula_units_Z 2
_cell_length_a 4.2781(5)
_cell_length_b 10.2684(7)
_cell_length_c 13.9473(10)
_cell_measurement_temperature 293(2)
_cell_volume 592.19(9)
_computing_molecular_graphics 'Olex2 1.5 (Dolomanov et al., 2009)'
_computing_publication_material 'Olex2 1.5 (Dolomanov et al., 2009)'
_computing_structure_refinement 'SHELXL 2018/3 (Sheldrick, 2015)'
_computing_structure_solution 'olex2.solve 1.5 (Bourhis et al., 2015)'
_diffrn_ambient_temperature 293(2)
_diffrn_measured_fraction_theta_full 0.998
_diffrn_measured_fraction_theta_max 0.962
_diffrn_radiation_type MoK\a
_diffrn_radiation_wavelength 0.71073
_diffrn_reflns_av_R_equivalents 0.0788
_diffrn_reflns_av_unetI/netI 0.0436
_diffrn_reflns_Laue_measured_fraction_full 0.998
_diffrn_reflns_Laue_measured_fraction_max 0.962
_diffrn_reflns_limit_h_max 5
_diffrn_reflns_limit_h_min -5
_diffrn_reflns_limit_k_max 12
_diffrn_reflns_limit_k_min -13
_diffrn_reflns_limit_l_max 17
_diffrn_reflns_limit_l_min -17
_diffrn_reflns_number 16077
_diffrn_reflns_point_group_measured_fraction_full 0.998
_diffrn_reflns_point_group_measured_fraction_max 0.962
_diffrn_reflns_theta_full 25.242
_diffrn_reflns_theta_max 27.013
_diffrn_reflns_theta_min 2.839
_exptl_absorpt_coefficient_mu 0.088
_exptl_crystal_density_diffrn 1.269
_exptl_crystal_F_000 236
_refine_diff_density_max 0.476
_refine_diff_density_min -0.257
_refine_diff_density_rms 0.097
_refine_ls_extinction_coef 0.000(12)
_refine_ls_extinction_expression Fc^*^=kFc[1+0.001xFc^2^\l^3^/sin(2\q)]^-1/4^
_refine_ls_extinction_method 'SHELXL-2018/3 (Sheldrick 2018)'
_refine_ls_goodness_of_fit_ref 0.967
_refine_ls_hydrogen_treatment constr
_refine_ls_matrix_type full
_refine_ls_number_parameters 156
_refine_ls_number_reflns 2506
_refine_ls_number_restraints 0
_refine_ls_restrained_S_all 0.967
_refine_ls_R_factor_all 0.1372
_refine_ls_R_factor_gt 0.0954
_refine_ls_shift/su_max 1.382
_refine_ls_shift/su_mean 0.009
_refine_ls_structure_factor_coef Fsqd
_refine_ls_weighting_details 'w=1/[\s^2^(Fo^2^)+(0.1992P)^2^] where P=(Fo^2^+2Fc^2^)/3'
_refine_ls_weighting_scheme calc
_refine_ls_wR_factor_gt 0.2469
_refine_ls_wR_factor_ref 0.2841
_reflns_Friedel_coverage 0.000
_reflns_number_gt 1390
_reflns_number_total 2506
_reflns_threshold_expression 'I > 2\s(I)'
_cod_data_source_file d5ra02165k2.cif
_cod_data_source_block ly-21_
_cod_database_code 7250533
_shelx_shelxl_version_number 2018/3
_shelx_space_group_comment
;
The symmetry employed for this shelxl refinement is uniquely defined
by the following loop, which should always be used as a source of
symmetry information in preference to the above space-group names.
They are only intended as comments.
;
_olex2_refinement_description
;
1. Fixed Uiso
 At 1.2 times of:
  All C(H) groups, All C(H,H) groups
 At 1.5 times of:
  All C(H,H,H) groups
2.a Secondary CH2 refined with riding coordinates:
 C10(H10A,H10B)
2.b Aromatic/amide H refined with riding coordinates:
 C(H), C4(H4), C5(H5), C8(H8), C17(H17)
2.c Idealised Me refined as rotating group:
 C9(H9A,H9B,H9C)
;
_olex2_submission_special_instructions 'No special instructions were received'

loop_
_space_group_symop_operation_xyz
'x, y, z'
'-x, -y, -z'

loop_
_atom_site_label
_atom_site_type_symbol
_atom_site_fract_x
_atom_site_fract_y
_atom_site_fract_z
_atom_site_U_iso_or_equiv
_atom_site_adp_type
_atom_site_occupancy
_atom_site_site_symmetry_order
_atom_site_calc_flag
_atom_site_refinement_flags_posn
_atom_site_refinement_flags_adp
_atom_site_refinement_flags_occupancy
_atom_site_disorder_assembly
_atom_site_disorder_group
O1 O 0.1421(5) 0.2027(2) 0.28160(13) 0.0724(7) Uani 1 1 d . . . . .
O2 O 0.4164(5) 0.3784(2) 0.37686(15) 0.0812(8) Uani 1 1 d . . . . .
N9 N -0.3084(6) 0.0477(3) 0.4025(2) 0.0829(9) Uani 1 1 d . . . . .
C C 0.1178(6) 0.3342(3) 0.5430(2) 0.0588(7) Uani 1 1 d . . . . .
H H 0.251247 0.407831 0.546786 0.071 Uiso 1 1 calc R U . . .
C1 C 0.0663(6) 0.2550(2) 0.45129(19) 0.0560(7) Uani 1 1 d . . . . .
C2 C 0.0012(6) 0.3247(3) 0.63746(19) 0.0563(7) Uani 1 1 d . . . . .
C3 C 0.2289(6) 0.2876(3) 0.3668(2) 0.0598(8) Uani 1 1 d . . . . .
C4 C -0.1897(7) 0.2195(3) 0.6516(2) 0.0662(8) Uani 1 1 d . . . . .
H4 H -0.253310 0.149947 0.597154 0.079 Uiso 1 1 calc R U . . .
C5 C 0.0941(7) 0.4263(3) 0.7213(2) 0.0689(8) Uani 1 1 d . . . . .
H5 H 0.223296 0.496545 0.714109 0.083 Uiso 1 1 calc R U . . .
C7 C -0.1901(7) 0.3198(3) 0.8255(2) 0.0700(9) Uani 1 1 d . . . . .
C8 C 0.0002(8) 0.4251(3) 0.8135(2) 0.0747(9) Uani 1 1 d . . . . .
H8 H 0.063103 0.494459 0.868136 0.090 Uiso 1 1 calc R U . . .
C10 C 0.3029(9) 0.2165(3) 0.1940(2) 0.0856(10) Uani 1 1 d . . . . .
H10A H 0.237968 0.297680 0.176095 0.103 Uiso 1 1 calc R U . . .
H10B H 0.527272 0.223022 0.207761 0.103 Uiso 1 1 calc R U . . .
C11 C -0.1409(7) 0.1391(3) 0.42588(19) 0.0609(8) Uani 1 1 d . . . . .
C17 C -0.2836(8) 0.2168(3) 0.7430(2) 0.0724(9) Uani 1 1 d . . . . .
H17 H -0.410792 0.146151 0.750591 0.087 Uiso 1 1 calc R U . . .
C9 C 0.2243(12) 0.0993(4) 0.1132(3) 0.1243(16) Uani 1 1 d . . . . .
H9A H 0.318382 0.109345 0.053910 0.186 Uiso 1 1 calc R U . . .
H9B H 0.001189 0.090936 0.102358 0.186 Uiso 1 1 calc R U . . .
H9C H 0.301384 0.020082 0.129730 0.186 Uiso 1 1 calc R U . . .
N N -0.3725(10) 0.3164(3) 0.9990(2) 0.1215(14) Uani 1 1 d . . . . .
C6 C -0.2918(9) 0.3177(3) 0.9221(2) 0.0881(11) Uani 1 1 d . . . . .

loop_
_atom_site_aniso_label
_atom_site_aniso_U_11
_atom_site_aniso_U_22
_atom_site_aniso_U_33
_atom_site_aniso_U_23
_atom_site_aniso_U_13
_atom_site_aniso_U_12
O1 0.0881(14) 0.0715(13) 0.0508(12) 0.0040(9) 0.0052(9) -0.0211(10)
O2 0.1077(16) 0.0641(14) 0.0688(14) 0.0132(10) 0.0039(11) -0.0318(12)
N9 0.103(2) 0.0660(17) 0.0712(17) 0.0023(13) 0.0041(14) -0.0286(15)
C 0.0719(17) 0.0441(14) 0.0581(16) 0.0101(11) -0.0036(12) -0.0104(12)
C1 0.0642(15) 0.0431(14) 0.0578(16) 0.0084(12) -0.0002(12) -0.0037(12)
C2 0.0722(16) 0.0411(14) 0.0525(15) 0.0066(11) -0.0020(12) -0.0020(12)
C3 0.0697(17) 0.0527(15) 0.0548(16) 0.0107(12) -0.0015(13) -0.0080(13)
C4 0.089(2) 0.0470(15) 0.0561(16) 0.0028(12) -0.0036(14) -0.0139(14)
C5 0.097(2) 0.0488(16) 0.0572(17) 0.0080(12) -0.0035(14) -0.0170(14)
C7 0.101(2) 0.0565(17) 0.0503(15) 0.0113(13) -0.0017(14) -0.0088(15)
C8 0.111(2) 0.0555(17) 0.0508(16) 0.0024(13) -0.0013(15) -0.0149(16)
C10 0.112(2) 0.082(2) 0.0606(19) 0.0135(16) 0.0147(17) -0.0166(19)
C11 0.0763(17) 0.0505(15) 0.0511(15) 0.0048(11) 0.0033(12) -0.0099(13)
C17 0.104(2) 0.0539(16) 0.0566(17) 0.0098(13) 0.0011(15) -0.0206(15)
C9 0.171(4) 0.114(3) 0.072(2) -0.008(2) 0.037(2) -0.036(3)
N 0.199(4) 0.098(2) 0.0613(19) 0.0109(16) 0.013(2) -0.048(2)
C6 0.132(3) 0.070(2) 0.056(2) 0.0084(15) -0.0019(18) -0.023(2)

loop_
_atom_type_symbol
_atom_type_description
_atom_type_scat_dispersion_real
_atom_type_scat_dispersion_imag
_atom_type_scat_source
C C 0.0033 0.0016 'International Tables Vol C Tables 4.2.6.8 and 6.1.1.4'
H H 0.0000 0.0000 'International Tables Vol C Tables 4.2.6.8 and 6.1.1.4'
N N 0.0061 0.0033 'International Tables Vol C Tables 4.2.6.8 and 6.1.1.4'
O O 0.0106 0.0060 'International Tables Vol C Tables 4.2.6.8 and 6.1.1.4'

loop_
_geom_angle_atom_site_label_1
_geom_angle_atom_site_label_2
_geom_angle_atom_site_label_3
_geom_angle
_geom_angle_site_symmetry_1
_geom_angle_site_symmetry_3
_geom_angle_publ_flag
C3 O1 C10 116.8(2) . . ?
C1 C H 114.5 . . ?
C1 C C2 131.0(3) . . ?
C2 C H 114.5 . . ?
C C1 C3 119.3(2) . . ?
C C1 C11 124.9(3) . . ?
C11 C1 C3 115.8(2) . . ?
C4 C2 C 125.1(2) . . ?
C5 C2 C 117.4(2) . . ?
C5 C2 C4 117.4(2) . . ?
O1 C3 C1 111.3(2) . . ?
O2 C3 O1 125.2(3) . . ?
O2 C3 C1 123.5(2) . . ?
C2 C4 H4 119.3 . . ?
C17 C4 C2 121.4(2) . . ?
C17 C4 H4 119.3 . . ?
C2 C5 H5 119.1 . . ?
C8 C5 C2 121.7(3) . . ?
C8 C5 H5 119.1 . . ?
C8 C7 C17 119.5(3) . . ?
C8 C7 C6 120.3(3) . . ?
C17 C7 C6 120.2(3) . . ?
C5 C8 C7 119.8(2) . . ?
C5 C8 H8 120.1 . . ?
C7 C8 H8 120.1 . . ?
O1 C10 H10A 110.0 . . ?
O1 C10 H10B 110.0 . . ?
H10A C10 H10B 108.4 . . ?
C9 C10 O1 108.4(3) . . ?
C9 C10 H10A 110.0 . . ?
C9 C10 H10B 110.0 . . ?
N9 C11 C1 177.6(3) . . ?
C4 C17 C7 120.2(3) . . ?
C4 C17 H17 119.9 . . ?
C7 C17 H17 119.9 . . ?
C10 C9 H9A 109.5 . . ?
C10 C9 H9B 109.5 . . ?
C10 C9 H9C 109.5 . . ?
H9A C9 H9B 109.5 . . ?
H9A C9 H9C 109.5 . . ?
H9B C9 H9C 109.5 . . ?
N C6 C7 179.8(4) . . ?

loop_
_geom_bond_atom_site_label_1
_geom_bond_atom_site_label_2
_geom_bond_distance
_geom_bond_site_symmetry_2
_geom_bond_publ_flag
O1 C3 1.321(3) . ?
O1 C10 1.460(4) . ?
O2 C3 1.198(3) . ?
N9 C11 1.143(3) . ?
C H 0.9300 . ?
C C1 1.339(4) . ?
C C2 1.451(4) . ?
C1 C3 1.495(4) . ?
C1 C11 1.435(3) . ?
C2 C4 1.402(4) . ?
C2 C5 1.396(4) . ?
C4 H4 0.9300 . ?
C4 C17 1.358(4) . ?
C5 H5 0.9300 . ?
C5 C8 1.364(4) . ?
C7 C8 1.391(4) . ?
C7 C17 1.393(4) . ?
C7 C6 1.436(4) . ?
C8 H8 0.9300 . ?
C10 H10A 0.9700 . ?
C10 H10B 0.9700 . ?
C10 C9 1.452(4) . ?
C17 H17 0.9300 . ?
C9 H9A 0.9600 . ?
C9 H9B 0.9600 . ?
C9 H9C 0.9600 . ?
N C6 1.141(4) . ?

loop_
_geom_torsion_atom_site_label_1
_geom_torsion_atom_site_label_2
_geom_torsion_atom_site_label_3
_geom_torsion_atom_site_label_4
_geom_torsion
_geom_torsion_site_symmetry_1
_geom_torsion_site_symmetry_2
_geom_torsion_site_symmetry_3
_geom_torsion_site_symmetry_4
_geom_torsion_publ_flag
C C1 C3 O1 -177.5(2) . . . . ?
C C1 C3 O2 3.4(4) . . . . ?
C C2 C4 C17 178.6(3) . . . . ?
C C2 C5 C8 -179.1(3) . . . . ?
C1 C C2 C4 3.4(5) . . . . ?
C1 C C2 C5 -178.6(3) . . . . ?
C2 C C1 C3 -178.0(2) . . . . ?
C2 C C1 C11 2.9(5) . . . . ?
C2 C4 C17 C7 -0.2(5) . . . . ?
C2 C5 C8 C7 0.8(5) . . . . ?
C3 O1 C10 C9 168.2(3) . . . . ?
C4 C2 C5 C8 -0.9(4) . . . . ?
C5 C2 C4 C17 0.7(4) . . . . ?
C8 C7 C17 C4 0.0(5) . . . . ?
C10 O1 C3 O2 3.9(4) . . . . ?
C10 O1 C3 C1 -175.1(2) . . . . ?
C11 C1 C3 O1 1.7(3) . . . . ?
C11 C1 C3 O2 -177.4(3) . . . . ?
C17 C7 C8 C5 -0.3(5) . . . . ?
C6 C7 C8 C5 -179.7(3) . . . . ?
C6 C7 C17 C4 179.4(3) . . . . ?
